data_7000953
loop_
_publ_author_name
'Gural'skiy, Il'ya A.'
'Escudero, Daniel'
'Frontera, Antonio'
'Solntsev, Pavlo V.'
'Rusanov, Eduard B.'
'Chernega, Alexander N.'
'Krautscheid, Harald'
'Domasevitch, Konstantin V.'

_publ_section_title
;
 1,2,4,5-Tetrazine: an unprecedented \m4-coordination that enhances
 ability for anion&#x22EF;\p interactions
;
_journal_issue 15
_journal_name_full 'Dalton Transactions'
_journal_page_first 2856
_journal_page_last 2864
_journal_paper_doi 10.1039/b818125j
_journal_year 2009
_chemical_formula_moiety '(C2 H2 N4), Ag, (N O3)'
_chemical_formula_sum 'C2 H2 Ag N5 O3'
_chemical_formula_weight 251.96
_chemical_name_common 'Silver(i) Nitrate complex with 1,2,4,5-tetrazine'
_chemical_name_systematic
;
Silver(I) Nitrate complex with 1,2,4,5-tetrazine
;
_space_group_IT_number 62
_space_group_name_Hall '-P 2ac 2n'
_symmetry_cell_setting orthorhombic
_symmetry_Int_Tables_number 62
_symmetry_space_group_name_Hall '-P 2ac 2n'
_symmetry_space_group_name_H-M 'P n m a'
_atom_sites_solution_hydrogens geom
_atom_sites_solution_primary direct
_atom_sites_solution_secondary difmap
_audit_creation_method SHELXL-97
_cell_angle_alpha 90.00
_cell_angle_beta 90.00
_cell_angle_gamma 90.00
_cell_formula_units_Z 4
_cell_length_a 7.7351(7)
_cell_length_b 10.8172(8)
_cell_length_c 7.1540(6)
_cell_measurement_reflns_used 4180
_cell_measurement_temperature 213(2)
_cell_measurement_theta_max 28.19
_cell_measurement_theta_min 3.88
_cell_volume 598.59(9)
_computing_cell_refinement 'IPDS Software (Stoe & Cie, 2000)'
_computing_data_collection 'IPDS Software (Stoe & Cie, 2000)'
_computing_data_reduction 'IPDS Software (Stoe & Cie, 2000)'
_computing_molecular_graphics 'Diamond 2.1e (Brandenburg, 1999)'
_computing_publication_material 'WinGX 1.700.00 (Farrugia, 1999)'
_computing_structure_refinement 'SHELXL-97 (Sheldrick, 1997)'
_computing_structure_solution 'SHELXS-97 (Sheldrick, 1997)'
_diffrn_ambient_temperature 213(2)
_diffrn_measured_fraction_theta_full 0.987
_diffrn_measured_fraction_theta_max 0.987
_diffrn_measurement_device_type 'Stoe Imaging plate diffraction system'
_diffrn_measurement_method '\f oscillation scans'
_diffrn_radiation_monochromator graphite
_diffrn_radiation_source 'fine-focus sealed tube'
_diffrn_radiation_type MoK\a
_diffrn_radiation_wavelength 0.71073
_diffrn_reflns_av_R_equivalents 0.0426
_diffrn_reflns_av_sigmaI/netI 0.0232
_diffrn_reflns_limit_h_max 9
_diffrn_reflns_limit_h_min -10
_diffrn_reflns_limit_k_max 14
_diffrn_reflns_limit_k_min -14
_diffrn_reflns_limit_l_max 9
_diffrn_reflns_limit_l_min -9
_diffrn_reflns_number 4180
_diffrn_reflns_theta_full 28.19
_diffrn_reflns_theta_max 28.19
_diffrn_reflns_theta_min 3.88
_diffrn_standards_decay_% 0
_exptl_absorpt_coefficient_mu 3.328
_exptl_absorpt_correction_T_max 0.7320
_exptl_absorpt_correction_T_min 0.5857
_exptl_absorpt_correction_type numerical
_exptl_absorpt_process_details 'X-RED and X-SHAPE, Stoe&Cie GmbH'
_exptl_crystal_colour red-violet
_exptl_crystal_density_diffrn 2.796
_exptl_crystal_density_method 'not measured'
_exptl_crystal_description prism
_exptl_crystal_F_000 480
_exptl_crystal_size_max 0.18
_exptl_crystal_size_mid 0.12
_exptl_crystal_size_min 0.10
_refine_diff_density_max 0.541
_refine_diff_density_min -0.868
_refine_diff_density_rms 0.089
_refine_ls_extinction_method none
_refine_ls_goodness_of_fit_ref 1.024
_refine_ls_hydrogen_treatment mixed
_refine_ls_matrix_type full
_refine_ls_number_parameters 71
_refine_ls_number_reflns 762
_refine_ls_number_restraints 0
_refine_ls_restrained_S_all 1.024
_refine_ls_R_factor_all 0.0223
_refine_ls_R_factor_gt 0.0188
_refine_ls_shift/su_max 0.000
_refine_ls_shift/su_mean 0.000
_refine_ls_structure_factor_coef Fsqd
_refine_ls_weighting_details 'calc w=1/[\s^2^(Fo^2^)+(0.0293P)^2^+0.0000P] where P=(Fo^2^+2Fc^2^)/3'
_refine_ls_weighting_scheme calc
_refine_ls_wR_factor_gt 0.0443
_refine_ls_wR_factor_ref 0.0449
_reflns_number_gt 678
_reflns_number_total 762
_reflns_threshold_expression >2sigma(I)
_cod_data_source_file b818125j.txt
_cod_data_source_block (1)
_cod_depositor_comments
;
The following automatic conversions were performed:
'_symmetry_cell_setting' value 'Orthorhombic' changed to 'orthorhombic'
according to '/home/saulius/struct/CIF-dictionaries/cif_core.dic'
dictionary named 'cif_core.dic' version 2.4.1 from 2010-06-29.

Automatic conversion script
Id: cif_fix_enum 1527 2010-12-29 10:47:43Z saulius 
;
_cod_database_code 7000953

loop_
_symmetry_equiv_pos_as_xyz
'x, y, z'
'-x+1/2, -y, z+1/2'
'-x, y+1/2, -z'
'x+1/2, -y+1/2, -z+1/2'
'-x, -y, -z'
'x-1/2, y, -z-1/2'
'x, -y-1/2, z'
'-x-1/2, y-1/2, z-1/2'

loop_
_atom_site_label
_atom_site_type_symbol
_atom_site_fract_x
_atom_site_fract_y
_atom_site_fract_z
_atom_site_U_iso_or_equiv
_atom_site_adp_type
_atom_site_occupancy
_atom_site_symmetry_multiplicity
_atom_site_calc_flag
_atom_site_refinement_flags
_atom_site_disorder_assembly
_atom_site_disorder_group
Ag1 Ag 0.77445(3) 0.7500 0.20789(4) 0.02955(10) Uani 1 2 d S . .
O1 O 0.9962(6) 0.6732(5) -0.0031(8) 0.0545(13) Uani 0.50 1 d P . .
O2 O 0.9823(6) 0.8584(4) -0.1109(10) 0.0538(12) Uani 0.50 1 d P . .
O3 O 1.1096(8) 0.7150(4) -0.2675(7) 0.0688(15) Uani 0.50 1 d P . .
N1 N 0.5911(2) 0.58155(16) 0.1046(3) 0.0320(4) Uani 1 1 d . . .
N2 N 0.4214(2) 0.59212(16) 0.0959(3) 0.0318(4) Uani 1 1 d . . .
N3 N 1.0290(3) 0.7500 -0.1305(4) 0.0299(5) Uani 1 2 d S . .
C1 C 0.6635(3) 0.48930(18) 0.0092(4) 0.0322(5) Uani 1 1 d . . .
H1 H 0.784(3) 0.481(2) 0.017(5) 0.036(8) Uiso 1 1 d . . .

loop_
_atom_site_aniso_label
_atom_site_aniso_U_11
_atom_site_aniso_U_22
_atom_site_aniso_U_33
_atom_site_aniso_U_23
_atom_site_aniso_U_13
_atom_site_aniso_U_12
Ag1 0.02906(14) 0.02561(13) 0.03399(16) 0.000 -0.00507(9) 0.000
O1 0.049(2) 0.066(3) 0.049(3) 0.029(2) 0.014(2) 0.019(2)
O2 0.049(2) 0.0346(19) 0.078(4) -0.014(2) -0.011(3) 0.0101(16)
O3 0.094(4) 0.073(4) 0.040(2) 0.0025(18) 0.030(2) 0.023(3)
N1 0.0264(9) 0.0330(8) 0.0366(11) -0.0086(8) 0.0003(8) -0.0005(7)
N2 0.0260(9) 0.0306(7) 0.0388(11) -0.0073(8) 0.0029(7) 0.0003(7)
N3 0.0307(13) 0.0345(12) 0.0245(12) 0.000 -0.0020(11) 0.000
C1 0.0237(9) 0.0325(10) 0.0406(13) -0.0066(8) 0.0010(9) 0.0000(8)

loop_
_atom_type_symbol
_atom_type_description
_atom_type_scat_dispersion_real
_atom_type_scat_dispersion_imag
_atom_type_scat_source
C C 0.0033 0.0016 'International Tables Vol C Tables 4.2.6.8 and 6.1.1.4'
H H 0.0000 0.0000 'International Tables Vol C Tables 4.2.6.8 and 6.1.1.4'
N N 0.0061 0.0033 'International Tables Vol C Tables 4.2.6.8 and 6.1.1.4'
O O 0.0106 0.0060 'International Tables Vol C Tables 4.2.6.8 and 6.1.1.4'
Ag Ag -0.8971 1.1015 'International Tables Vol C Tables 4.2.6.8 and 6.1.1.4'

loop_
_geom_angle_atom_site_label_1
_geom_angle_atom_site_label_2
_geom_angle_atom_site_label_3
_geom_angle
_geom_angle_site_symmetry_1
_geom_angle_site_symmetry_3
_geom_angle_publ_flag
N1 Ag1 N1 97.47(9) . 7_575 ?
N1 Ag1 O1 118.69(11) . 7_575 ?
N1 Ag1 O1 88.08(16) . . ?
N1 Ag1 O1 118.69(11) 7_575 . ?
N1 Ag1 N2 162.93(8) . 4_565 ?
O1 Ag1 N2 78.09(11) 7_575 4_565 ?
O1 Ag1 N2 105.25(16) . 4_565 ?
N1 Ag1 N2 85.59(6) . 6_656 ?
N1 Ag1 N2 162.93(8) 7_575 6_656 ?
O1 Ag1 N2 105.25(16) 7_575 6_656 ?
O1 Ag1 N2 78.09(11) . 6_656 ?
N2 Ag1 N2 86.79(9) 4_565 6_656 ?
N3 O1 Ag1 111.5(3) . . ?
N2 N1 C1 117.30(19) . . ?
N2 N1 Ag1 122.09(13) . . ?
C1 N1 Ag1 118.26(14) . . ?
N1 N2 C1 117.39(18) . 5_665 ?
N1 N2 Ag1 119.19(14) . 6_556 ?
C1 N2 Ag1 123.25(14) 5_665 6_556 ?
O3 N3 O2 122.3(4) 7_575 7_575 ?
O3 N3 O2 122.3(4) . . ?
O3 N3 O1 118.6(3) 7_575 7_575 ?
O2 N3 O1 119.0(5) 7_575 7_575 ?
O3 N3 O1 118.6(3) . . ?
O2 N3 O1 119.0(5) . . ?
N2 C1 N1 125.3(2) 5_665 . ?
N2 C1 H1 117.6(19) 5_665 . ?
N1 C1 H1 117.1(19) . . ?

loop_
_geom_bond_atom_site_label_1
_geom_bond_atom_site_label_2
_geom_bond_distance
_geom_bond_site_symmetry_2
_geom_bond_publ_flag
Ag1 N1 2.4242(18) . ?
Ag1 N1 2.4242(18) 7_575 ?
Ag1 O1 2.431(5) 7_575 ?
Ag1 O1 2.431(5) . ?
Ag1 N2 2.4857(19) 4_565 ?
Ag1 N2 2.4857(19) 6_656 ?
O1 N3 1.259(5) . ?
O2 N3 1.235(4) . ?
O3 N3 1.222(5) . ?
N1 N2 1.320(3) . ?
N1 C1 1.332(3) . ?
N2 C1 1.331(3) 5_665 ?
C1 N2 1.331(3) 5_665 ?
C1 H1 0.94(3) . ?

loop_
_geom_torsion_atom_site_label_1
_geom_torsion_atom_site_label_2
_geom_torsion_atom_site_label_3
_geom_torsion_atom_site_label_4
_geom_torsion
_geom_torsion_site_symmetry_1
_geom_torsion_site_symmetry_2
_geom_torsion_site_symmetry_3
_geom_torsion_site_symmetry_4
_geom_torsion_publ_flag
N1 Ag1 O1 N3 115.8(4) . . . . ?
N1 Ag1 O1 N3 18.4(5) 7_575 . . . ?
N2 Ag1 O1 N3 -75.0(4) 4_565 . . . ?
N2 Ag1 O1 N3 -158.3(4) 6_656 . . . ?
N1 Ag1 O1 O1 142.00(7) . . . 7_575 ?
N1 Ag1 N1 N2 -29.6(2) 7_575 . . . ?
O1 Ag1 N1 N2 -121.5(3) 7_575 . . . ?
O1 Ag1 N1 N2 -148.2(2) . . . . ?
N2 Ag1 N1 N2 69.8(3) 4_565 . . . ?
N2 Ag1 N1 N2 133.56(18) 6_656 . . . ?
N1 Ag1 N1 C1 132.58(16) 7_575 . . . ?
O1 Ag1 N1 C1 40.7(3) 7_575 . . . ?
O1 Ag1 N1 C1 13.9(2) . . . . ?
N2 Ag1 N1 C1 -128.1(2) 4_565 . . . ?
N2 Ag1 N1 C1 -64.3(2) 6_656 . . . ?
C1 N1 N2 C1 -0.7(4) . . . 5_665 ?
Ag1 N1 N2 C1 161.56(16) . . . 5_665 ?
C1 N1 N2 Ag1 174.60(17) . . . 6_556 ?
Ag1 N1 N2 Ag1 -23.1(3) . . . 6_556 ?
Ag1 O1 N3 O3 -164.9(4) . . . . ?
N2 N1 C1 N2 0.8(4) . . . 5_665 ?
Ag1 N1 C1 N2 -162.19(19) . . . 5_665 ?
